data_1573628
_journal_paper_doi 10.1039/D4DT03036B
_chemical_formula_moiety 'C15 H22 Au O P'
_chemical_formula_sum 'C15 H22 Au O P'
_chemical_formula_weight 446.26
_space_group_crystal_system orthorhombic
_space_group_IT_number 29
_space_group_name_Hall 'P -2a -2ab'
_space_group_name_H-M_alt 'P b 21 a'
_atom_sites_solution_hydrogens geom
_atom_sites_solution_primary direct
_audit_creation_date 2024-05-06
_audit_creation_method
;
Olex2 1.5
(compiled 2024.02.16 svn.r378c4104 for OlexSys, GUI svn.r6928)
;
_audit_update_record
;
2024-07-24 deposited with the CCDC.	2025-01-09 downloaded from the CCDC.
;
_cell_angle_alpha 90
_cell_angle_beta 90
_cell_angle_gamma 90
_cell_formula_units_Z 8
_cell_length_a 17.0148(15)
_cell_length_b 9.85340(19)
_cell_length_c 16.7117(3)
_cell_measurement_reflns_used 2422
_cell_measurement_temperature 293(2)
_cell_measurement_theta_max 21.0100
_cell_measurement_theta_min 1.9510
_cell_volume 2801.8(3)
_computing_cell_refinement 'CrysAlisPro 1.171.42.49 (Rigaku OD, 2022)'
_computing_data_collection 'CrysAlisPro 1.171.42.49 (Rigaku OD, 2022)'
_computing_data_reduction 'CrysAlisPro 1.171.42.49 (Rigaku OD, 2022)'
_computing_molecular_graphics 'Olex2 1.5 (Dolomanov et al., 2009)'
_computing_publication_material 'Olex2 1.5 (Dolomanov et al., 2009)'
_computing_structure_refinement 'SHELXL 2018/3 (Sheldrick, 2015)'
_computing_structure_solution 'SHELXS  (Sheldrick, 2008)'
_diffrn_ambient_environment 'Diamond Anvil Cell filled with daphne-7575'
_diffrn_ambient_pressure 1620000
_diffrn_ambient_temperature 293(2)
_diffrn_crystal_treatment 'pressurized rapidly in daphne-7575 as a hydrostatic medium'
_diffrn_detector 'Hybrid Pixel Array Detector'
_diffrn_detector_area_resol_mean 13.3333
_diffrn_measured_fraction_theta_full 0.606
_diffrn_measured_fraction_theta_max 0.404
_diffrn_measurement_details
;
List of Runs (angles in degrees, time in seconds):

  # Type    Start    End  Width  t~exp~   \w     \q     \k     \f   Frames
#--------------------------------------------------------------------------
  1  \w    -39.00  39.00   0.50    1.00    --    0.00   0.00   0.00  156
;
_diffrn_measurement_device 'abstract diffractometer'
_diffrn_measurement_device_type 'esperanto-CrysAlisPro-abstract goniometer imported esperanto images'
_diffrn_measurement_method '\w scans'
_diffrn_measurement_specimen_support 'Diamond Anvil Cell, effective opening angle 39 deg.'
_diffrn_orient_matrix_type 'CrysAlisPro convention (1999,Acta A55,543-557)'
_diffrn_orient_matrix_UB_11 -0.0234724578
_diffrn_orient_matrix_UB_12 -0.0045633778
_diffrn_orient_matrix_UB_13 0.0048382786
_diffrn_orient_matrix_UB_21 0.0054502353
_diffrn_orient_matrix_UB_22 -0.0205604303
_diffrn_orient_matrix_UB_23 0.0205875532
_diffrn_orient_matrix_UB_31 0.0002050726
_diffrn_orient_matrix_UB_32 0.0359195954
_diffrn_orient_matrix_UB_33 0.0124005626
_diffrn_radiation_monochromator synchrotron
_diffrn_radiation_probe x-ray
_diffrn_radiation_type synchrotron
_diffrn_radiation_wavelength 0.410
_diffrn_reflns_av_R_equivalents 0.0326
_diffrn_reflns_av_unetI/netI 0.0643
_diffrn_reflns_Laue_measured_fraction_full 0.606
_diffrn_reflns_Laue_measured_fraction_max 0.404
_diffrn_reflns_limit_h_max 13
_diffrn_reflns_limit_h_min -13
_diffrn_reflns_limit_k_max 16
_diffrn_reflns_limit_k_min -16
_diffrn_reflns_limit_l_max 28
_diffrn_reflns_limit_l_min -29
_diffrn_reflns_number 9214
_diffrn_reflns_point_group_measured_fraction_full 0.554
_diffrn_reflns_point_group_measured_fraction_max 0.339
_diffrn_reflns_theta_full 14.241
_diffrn_reflns_theta_max 21.539
_diffrn_reflns_theta_min 1.955
_diffrn_source synchrotron
_exptl_absorpt_coefficient_mu 2.579
_exptl_absorpt_correction_T_max 1.00000
_exptl_absorpt_correction_T_min 0.75244
_exptl_absorpt_correction_type multi-scan
_exptl_absorpt_process_details
;
CrysAlisPro 1.171.42.49 (Rigaku Oxford Diffraction, 2022)
Empirical absorption correction using spherical harmonics,
implemented in SCALE3 ABSPACK scaling algorithm.
;
_exptl_crystal_colour colourless
_exptl_crystal_colour_primary colourless
_exptl_crystal_density_diffrn 2.116
_exptl_crystal_description needle
_exptl_crystal_F_000 1712
_exptl_crystal_preparation 'Mounted in a Diamond-Anvil Cell using daphne-7575 as pressure medium.,Luminescent'
_exptl_crystal_pressure_history 'Pressurized to 1.62 GPa and left to stabilize over ? hours.'
_exptl_crystal_recrystallization_method 'Re-crystallisation from solvent: n-pentane/dichloromethane'
_exptl_crystal_size_max 0.002
_exptl_crystal_size_mid 0.002
_exptl_crystal_size_min 0.001
_refine_diff_density_max 0.925
_refine_diff_density_min -1.166
_refine_diff_density_rms 0.131
_refine_ls_abs_structure_details
;
 Refined as an inversion twin.
;
_refine_ls_abs_structure_Flack 0.71(5)
_refine_ls_extinction_method none
_refine_ls_goodness_of_fit_ref 0.921
_refine_ls_hydrogen_treatment constr
_refine_ls_matrix_type full
_refine_ls_number_parameters 334
_refine_ls_number_reflns 5712
_refine_ls_number_restraints 1
_refine_ls_restrained_S_all 0.921
_refine_ls_R_factor_all 0.0557
_refine_ls_R_factor_gt 0.0335
_refine_ls_shift/su_max 0.000
_refine_ls_shift/su_mean 0.000
_refine_ls_structure_factor_coef Fsqd
_refine_ls_weighting_details 'w=1/[\s^2^(Fo^2^)+(0.0227P)^2^] where P=(Fo^2^+2Fc^2^)/3'
_refine_ls_weighting_scheme calc
_refine_ls_wR_factor_gt 0.0757
_refine_ls_wR_factor_ref 0.0845
_reflns_Friedel_coverage 0.608
_reflns_Friedel_fraction_full 0.495
_reflns_Friedel_fraction_max 0.268
_reflns_number_gt 3683
_reflns_number_total 5712
_reflns_threshold_expression 'I > 2\s(I)'
_cod_data_source_file d4dt03036b3.cif
_cod_data_source_block 0003_1p62GPa
_cod_database_code 1573628
_shelx_shelxl_version_number 2018/3
_chemical_oxdiff_formula 'C15 H22 O P Au'
_shelx_space_group_comment
;
The symmetry employed for this shelxl refinement is uniquely defined
by the following loop, which should always be used as a source of
symmetry information in preference to the above space-group names.
They are only intended as comments.
;
_diffrn_orient_matrix_axis[1] matrixX
_diffrn_orient_matrix_axis[2] matrixY
_diffrn_orient_matrix_axis[3] matrixZ
_olex2_refinement_description
;
1. Twinned data refinement
 Scales: 0.29(5)
 0.71(5)
2. Fixed Uiso
 At 1.2 times of:
  All C(H) groups, All C(H,H) groups
 At 1.5 times of:
  All C(H,H,H) groups
3.a Secondary CH2 refined with riding coordinates:
 C10(H10A,H10B), C30(H30A,H30B), C32(H32A,H32B), C12(H12A,H12B), C14(H14A,
 H14B), C34(H34A,H34B)
3.b Aromatic/amide H refined with riding coordinates:
 C27(H27), C24(H24), C28(H28), C25(H25), C7(H7), C8(H8), C4(H4), C5(H5)
3.c Idealised Me refined as rotating group:
 C11(H11A,H11B,H11C), C31(H31A,H31B,H31C), C9(H9A,H9B,H9C), C35(H35A,H35B,
 H35C), C33(H33A,H33B,H33C), C15(H15A,H15B,H15C), C13(H13A,H13B,H13C), C29(H29A,
 H29B,H29C)
;
_olex2_submission_special_instructions 'No special instructions were received'
_oxdiff_exptl_absorpt_empirical_details
;
Empirical correction (ABSPACK) includes:
- Absorption correction using spherical harmonics
- Frame scaling
- Detector area scaling
;
_oxdiff_exptl_absorpt_empirical_full_max 1.312
_oxdiff_exptl_absorpt_empirical_full_min 0.602

loop_
_space_group_symop_operation_xyz
'x, y, z'
'-x, y+1/2, -z'
'x+1/2, y, -z'
'-x+1/2, y+1/2, z'

loop_
_atom_site_label
_atom_site_type_symbol
_atom_site_fract_x
_atom_site_fract_y
_atom_site_fract_z
_atom_site_U_iso_or_equiv
_atom_site_adp_type
_atom_site_occupancy
_atom_site_site_symmetry_order
_atom_site_calc_flag
_atom_site_refinement_flags_posn
_atom_site_refinement_flags_adp
_atom_site_refinement_flags_occupancy
_atom_site_disorder_assembly
_atom_site_disorder_group
Au2 Au 0.63345(5) -0.00786(3) 0.42038(3) 0.0337(3) Uani 1 1 d . . . . .
Au1 Au 0.37777(5) 0.70786(4) 0.07776(3) 0.0351(3) Uani 1 1 d . . . . .
P1 P 0.3774(4) 0.9039(6) 0.0051(2) 0.032(3) Uani 1 1 d . . . . .
P2 P 0.6279(4) -0.1974(6) 0.4971(2) 0.028(3) Uani 1 1 d . . . . .
C23 C 0.6350(16) 0.4194(19) 0.3039(8) 0.038(10) Uani 1 1 d . . . . .
C21 C 0.6311(15) 0.1663(16) 0.3644(9) 0.048(10) Uani 1 1 d . . . . .
C26 C 0.6373(17) 0.6715(19) 0.2326(8) 0.042(9) Uani 1 1 d . . . . .
C22 C 0.6340(16) 0.283(2) 0.3385(8) 0.041(10) Uani 1 1 d . . . . .
O2 O 0.6430(12) 0.7965(14) 0.1957(6) 0.057(8) Uani 1 1 d . . . . .
C1 C 0.3791(14) 0.5214(19) 0.1315(9) 0.035(9) Uani 1 1 d . . . . .
C2 C 0.3788(14) 0.4137(14) 0.1588(7) 0.043(9) Uani 1 1 d . . . . .
C27 C 0.5659(14) 0.6230(12) 0.2621(6) 0.025(7) Uani 1 1 d . . . . .
H27 H 0.519838 0.673286 0.258103 0.030 Uiso 1 1 calc R U . . .
C24 C 0.7044(14) 0.4733(12) 0.2758(6) 0.032(7) Uani 1 1 d . . . . .
H24 H 0.750575 0.423445 0.280218 0.038 Uiso 1 1 calc R U . . .
C28 C 0.5672(12) 0.4931(13) 0.2984(6) 0.027(6) Uani 1 1 d . . . . .
H28 H 0.520910 0.457163 0.319008 0.032 Uiso 1 1 calc R U . . .
C25 C 0.7061(18) 0.6005(13) 0.2410(7) 0.037(9) Uani 1 1 d . . . . .
H25 H 0.753337 0.637526 0.223439 0.044 Uiso 1 1 calc R U . . .
C7 C 0.4492(15) 0.1104(13) 0.2703(8) 0.032(7) Uani 1 1 d . . . . .
H7 H 0.492988 0.083394 0.299508 0.038 Uiso 1 1 calc R U . . .
C8 C 0.4476(15) 0.2370(12) 0.2364(6) 0.036(8) Uani 1 1 d . . . . .
H8 H 0.490390 0.294987 0.241758 0.043 Uiso 1 1 calc R U . . .
C3 C 0.3790(15) 0.2797(19) 0.1925(7) 0.038(10) Uani 1 1 d . . . . .
C10 C 0.4063(15) 0.8712(12) -0.0980(5) 0.045(8) Uani 1 1 d . . . . .
H10A H 0.384694 0.941228 -0.132386 0.054 Uiso 1 1 calc R U . . .
H10B H 0.463136 0.874834 -0.102246 0.054 Uiso 1 1 calc R U . . .
C11 C 0.3777(15) 0.7340(15) -0.1260(7) 0.054(10) Uani 1 1 d . . . . .
H11A H 0.393102 0.720183 -0.180641 0.081 Uiso 1 1 calc R U . . .
H11B H 0.321487 0.730291 -0.121922 0.081 Uiso 1 1 calc R U . . .
H11C H 0.400424 0.664369 -0.093113 0.081 Uiso 1 1 calc R U . . .
C31 C 0.6597(17) -0.0320(17) 0.6302(8) 0.069(10) Uani 1 1 d . . . . .
H31A H 0.675456 0.038784 0.594121 0.103 Uiso 1 1 calc R U . . .
H31B H 0.688390 -0.023715 0.679376 0.103 Uiso 1 1 calc R U . . .
H31C H 0.604400 -0.024358 0.640812 0.103 Uiso 1 1 calc R U . . .
C30 C 0.6771(15) -0.1728(13) 0.5916(6) 0.033(8) Uani 1 1 d . . . . .
H30A H 0.660909 -0.243643 0.628284 0.040 Uiso 1 1 calc R U . . .
H30B H 0.733363 -0.181476 0.583483 0.040 Uiso 1 1 calc R U . . .
O1 O 0.3968(13) -0.1013(15) 0.2993(7) 0.054(7) Uani 1 1 d . . . . .
C4 C 0.3214(14) 0.1867(14) 0.1835(6) 0.037(7) Uani 1 1 d . . . . .
H4 H 0.277815 0.210795 0.153034 0.045 Uiso 1 1 calc R U . . .
C32 C 0.6689(15) -0.3501(12) 0.4562(6) 0.041(8) Uani 1 1 d . . . . .
H32A H 0.647496 -0.363170 0.402923 0.050 Uiso 1 1 calc R U . . .
H32B H 0.725198 -0.337686 0.450584 0.050 Uiso 1 1 calc R U . . .
C12 C 0.2835(14) 0.9878(15) 0.0008(7) 0.043(8) Uani 1 1 d . . . . .
H12A H 0.267492 1.011468 0.054761 0.052 Uiso 1 1 calc R U . . .
H12B H 0.289224 1.071527 -0.029152 0.052 Uiso 1 1 calc R U . . .
C14 C 0.4454(15) 1.0351(12) 0.0365(6) 0.037(8) Uani 1 1 d . . . . .
H14A H 0.439265 1.049821 0.093510 0.045 Uiso 1 1 calc R U . . .
H14B H 0.498631 1.003437 0.027331 0.045 Uiso 1 1 calc R U . . .
C9 C 0.3481(17) -0.2054(12) 0.2833(8) 0.058(10) Uani 1 1 d . . . . .
H9A H 0.353052 -0.230247 0.227951 0.087 Uiso 1 1 calc R U . . .
H9B H 0.294937 -0.178600 0.294069 0.087 Uiso 1 1 calc R U . . .
H9C H 0.361715 -0.281521 0.316314 0.087 Uiso 1 1 calc R U . . .
C35 C 0.4729(15) -0.2658(14) 0.4551(6) 0.042(8) Uani 1 1 d . . . . .
H35A H 0.466993 -0.186438 0.422266 0.063 Uiso 1 1 calc R U . . .
H35B H 0.422567 -0.292569 0.475539 0.063 Uiso 1 1 calc R U . . .
H35C H 0.494599 -0.338212 0.423606 0.063 Uiso 1 1 calc R U . . .
C34 C 0.5291(15) -0.2335(14) 0.5259(6) 0.044(8) Uani 1 1 d . . . . .
H34A H 0.529351 -0.310367 0.562191 0.052 Uiso 1 1 calc R U . . .
H34B H 0.508417 -0.156150 0.554985 0.052 Uiso 1 1 calc R U . . .
C6 C 0.3858(15) 0.0212(14) 0.2614(8) 0.034(8) Uani 1 1 d . . . . .
C5 C 0.3228(15) 0.0560(13) 0.2170(6) 0.037(8) Uani 1 1 d . . . . .
H5 H 0.281652 -0.004598 0.208804 0.044 Uiso 1 1 calc R U . . .
C33 C 0.6549(16) -0.476(2) 0.5034(8) 0.049(11) Uani 1 1 d . . . . .
H33A H 0.674063 -0.553118 0.474033 0.073 Uiso 1 1 calc R U . . .
H33B H 0.599526 -0.486592 0.512789 0.073 Uiso 1 1 calc R U . . .
H33C H 0.681916 -0.470016 0.553626 0.073 Uiso 1 1 calc R U . . .
C15 C 0.434(2) 1.1716(16) -0.0072(8) 0.063(12) Uani 1 1 d . . . . .
H15A H 0.417908 1.155007 -0.061300 0.094 Uiso 1 1 calc R U . . .
H15B H 0.482979 1.220586 -0.007305 0.094 Uiso 1 1 calc R U . . .
H15C H 0.394819 1.224054 0.019878 0.094 Uiso 1 1 calc R U . . .
C13 C 0.2205(18) 0.9045(13) -0.0368(7) 0.064(11) Uani 1 1 d . . . . .
H13A H 0.231575 0.893482 -0.092752 0.096 Uiso 1 1 calc R U . . .
H13B H 0.170843 0.949325 -0.030363 0.096 Uiso 1 1 calc R U . . .
H13C H 0.218629 0.817103 -0.011524 0.096 Uiso 1 1 calc R U . . .
C29 C 0.574(2) 0.8822(15) 0.2002(9) 0.070(12) Uani 1 1 d . . . . .
H29A H 0.531839 0.841187 0.170585 0.105 Uiso 1 1 calc R U . . .
H29B H 0.585779 0.969594 0.177777 0.105 Uiso 1 1 calc R U . . .
H29C H 0.558528 0.892711 0.255075 0.105 Uiso 1 1 calc R U . . .

loop_
_atom_site_aniso_label
_atom_site_aniso_U_11
_atom_site_aniso_U_22
_atom_site_aniso_U_33
_atom_site_aniso_U_23
_atom_site_aniso_U_13
_atom_site_aniso_U_12
Au2 0.0376(9) 0.0309(2) 0.0325(2) 0.0041(3) -0.0011(2) -0.0007(3)
Au1 0.0380(10) 0.0344(3) 0.0330(2) 0.0054(3) 0.0023(3) -0.0008(3)
P1 0.038(10) 0.028(2) 0.0291(17) 0.0063(13) -0.0006(19) -0.001(2)
P2 0.025(10) 0.030(2) 0.0286(17) -0.0040(13) 0.0015(18) 0.003(2)
C23 0.06(3) 0.028(8) 0.028(6) -0.002(6) -0.002(7) -0.006(9)
C21 0.08(3) 0.023(6) 0.039(7) 0.001(5) 0.012(8) 0.019(8)
C26 0.05(3) 0.046(10) 0.026(5) 0.001(5) 0.007(7) -0.013(10)
C22 0.02(3) 0.064(11) 0.035(7) -0.003(8) 0.009(7) 0.004(11)
O2 0.09(2) 0.038(6) 0.047(5) 0.023(5) 0.010(7) -0.003(8)
C1 0.01(3) 0.050(10) 0.046(8) 0.013(6) 0.001(7) -0.008(8)
C2 0.08(3) 0.017(5) 0.036(7) 0.001(5) 0.005(7) 0.013(7)
C27 0.01(2) 0.034(5) 0.033(5) 0.006(4) -0.006(6) 0.004(7)
C24 0.02(2) 0.036(6) 0.040(5) -0.003(5) -0.005(6) -0.007(8)
C28 0.01(2) 0.034(5) 0.039(5) 0.002(5) 0.003(6) -0.009(8)
C25 0.02(3) 0.048(8) 0.039(6) -0.001(5) 0.008(8) -0.019(9)
C7 0.02(3) 0.039(6) 0.041(6) 0.001(5) -0.003(8) 0.002(8)
C8 0.03(3) 0.038(6) 0.038(5) -0.005(4) -0.005(7) -0.008(8)
C3 0.06(3) 0.026(8) 0.024(5) -0.003(5) 0.007(7) -0.005(8)
C10 0.07(3) 0.031(5) 0.029(4) -0.010(4) -0.002(7) 0.008(8)
C11 0.10(3) 0.033(6) 0.033(5) 0.007(5) 0.000(8) -0.020(9)
C31 0.11(3) 0.052(10) 0.043(6) -0.028(6) -0.023(10) -0.018(12)
C30 0.02(3) 0.044(6) 0.036(6) 0.001(4) -0.001(7) 0.002(9)
O1 0.05(3) 0.044(7) 0.063(6) 0.006(5) -0.013(8) -0.004(9)
C4 0.02(2) 0.057(7) 0.033(5) -0.010(5) -0.012(7) 0.016(9)
C32 0.05(3) 0.038(6) 0.040(5) -0.012(5) 0.000(7) 0.011(8)
C12 0.04(3) 0.035(5) 0.056(7) -0.013(5) 0.004(7) 0.011(10)
C14 0.03(3) 0.041(6) 0.037(5) -0.007(4) -0.004(7) 0.014(8)
C9 0.09(3) 0.027(5) 0.056(7) 0.003(5) 0.013(10) 0.009(8)
C35 0.03(3) 0.052(7) 0.043(6) 0.007(5) 0.005(7) -0.020(9)
C34 0.05(3) 0.053(7) 0.027(5) -0.004(5) 0.008(7) -0.004(10)
C6 0.05(3) 0.021(6) 0.035(6) 0.003(4) 0.006(7) 0.006(6)
C5 0.04(3) 0.037(6) 0.035(5) 0.005(4) 0.004(7) -0.003(8)
C33 0.04(4) 0.055(10) 0.053(8) 0.000(5) -0.010(8) 0.010(11)
C15 0.09(4) 0.031(7) 0.065(8) -0.002(5) -0.004(11) -0.033(11)
C13 0.08(4) 0.041(6) 0.069(8) -0.022(6) -0.020(11) 0.021(11)
C29 0.10(4) 0.042(7) 0.067(9) 0.010(7) 0.009(13) 0.014(12)

loop_
_atom_type_symbol
_atom_type_description
_atom_type_scat_dispersion_real
_atom_type_scat_dispersion_imag
_atom_type_scat_source
C C -0.0001 0.0005 'International Tables Vol C Tables 4.2.6.8 and 6.1.1.4'
H H 0.0000 0.0000 'International Tables Vol C Tables 4.2.6.8 and 6.1.1.4'
O O 0.0016 0.0018 'International Tables Vol C Tables 4.2.6.8 and 6.1.1.4'
P P 0.0342 0.0304 'International Tables Vol C Tables 4.2.6.8 and 6.1.1.4'
Au Au -0.4672 3.5799 'International Tables Vol C Tables 4.2.6.8 and 6.1.1.4'

loop_
_axis.id
_axis.type
_axis.equipment
_axis.parity
_axis.depends_on
_axis.zero
_axis.vector[1]
_axis.vector[2]
_axis.vector[3]
source . source . . . 1.00000000 0.00000000 0.00000000
omega rotation goniometer -1 . -0.00106000 0.00000000 0.00000000 1.00000000
kappa rotation goniometer -1 omega 0.00000000 -0.76604444 0.00000000 0.64278761
phi rotation goniometer -1 kappa . 0.00000000 0.00000000 1.00000000
theta rotation goniometer -1 . 0.00200000 0.00000000 0.00000000 1.00000000
matrixX general general . phi . 1.00000000 0.00000000 0.00000000
matrixY general general . phi . 0.00000000 1.00000000 0.00000000
matrixZ general general . phi . 0.00000000 0.00000000 1.00000000
dacX translation general . phi . 0.00000000 1.00000000 0.00000000
dacY translation general . phi . -1.00000000 0.00000000 0.00000000
dacZ translation general . phi . 0.00000000 0.00000000 1.00000000

loop_
_geom_angle_atom_site_label_1
_geom_angle_atom_site_label_2
_geom_angle_atom_site_label_3
_geom_angle
_geom_angle_site_symmetry_1
_geom_angle_site_symmetry_3
_geom_angle_publ_flag
C21 Au2 P2 173.1(5) . . ?
C1 Au1 P1 173.9(5) . . ?
C10 P1 Au1 110.7(5) . . ?
C12 P1 Au1 114.4(6) . . ?
C12 P1 C10 106.5(8) . . ?
C12 P1 C14 104.5(9) . . ?
C14 P1 Au1 116.6(5) . . ?
C14 P1 C10 103.1(9) . . ?
C30 P2 Au2 111.4(5) . . ?
C32 P2 Au2 117.3(5) . . ?
C32 P2 C30 105.4(8) . . ?
C34 P2 Au2 110.9(6) . . ?
C34 P2 C30 103.2(9) . . ?
C34 P2 C32 107.6(9) . . ?
C24 C23 C22 120(2) . . ?
C28 C23 C22 120(2) . . ?
C28 C23 C24 119.7(17) . . ?
C22 C21 Au2 171.3(17) . . ?
O2 C26 C27 122(2) . . ?
C25 C26 O2 116(2) . . ?
C25 C26 C27 122.2(17) . . ?
C21 C22 C23 177(2) . . ?
C26 O2 C29 116.1(19) . . ?
C2 C1 Au1 177.1(16) . . ?
C1 C2 C3 180(3) . . ?
C26 C27 H27 121.7 . . ?
C26 C27 C28 117(2) . . ?
C28 C27 H27 121.7 . . ?
C23 C24 H24 119.6 . . ?
C23 C24 C25 121(2) . . ?
C25 C24 H24 119.6 . . ?
C23 C28 C27 121.5(19) . . ?
C23 C28 H28 119.3 . . ?
C27 C28 H28 119.3 . . ?
C26 C25 C24 119(2) . . ?
C26 C25 H25 120.4 . . ?
C24 C25 H25 120.4 . . ?
C8 C7 H7 119.6 . . ?
C8 C7 C6 121(2) . . ?
C6 C7 H7 119.6 . . ?
C7 C8 H8 120.2 . . ?
C7 C8 C3 120(2) . . ?
C3 C8 H8 120.2 . . ?
C2 C3 C8 118(2) . . ?
C4 C3 C2 125(2) . . ?
C4 C3 C8 116.5(16) . . ?
P1 C10 H10A 109.4 . . ?
P1 C10 H10B 109.4 . . ?
H10A C10 H10B 108.0 . . ?
C11 C10 P1 111.3(12) . . ?
C11 C10 H10A 109.4 . . ?
C11 C10 H10B 109.4 . . ?
C10 C11 H11A 109.5 . . ?
C10 C11 H11B 109.5 . . ?
C10 C11 H11C 109.5 . . ?
H11A C11 H11B 109.5 . . ?
H11A C11 H11C 109.5 . . ?
H11B C11 H11C 109.5 . . ?
H31A C31 H31B 109.5 . . ?
H31A C31 H31C 109.5 . . ?
H31B C31 H31C 109.5 . . ?
C30 C31 H31A 109.5 . . ?
C30 C31 H31B 109.5 . . ?
C30 C31 H31C 109.5 . . ?
P2 C30 H30A 108.9 . . ?
P2 C30 H30B 108.9 . . ?
C31 C30 P2 113.2(13) . . ?
C31 C30 H30A 108.9 . . ?
C31 C30 H30B 108.9 . . ?
H30A C30 H30B 107.8 . . ?
C9 O1 C6 119.6(17) . . ?
C3 C4 H4 117.8 . . ?
C3 C4 C5 124(2) . . ?
C5 C4 H4 117.8 . . ?
P2 C32 H32A 108.3 . . ?
P2 C32 H32B 108.3 . . ?
H32A C32 H32B 107.4 . . ?
C33 C32 P2 115.8(12) . . ?
C33 C32 H32A 108.3 . . ?
C33 C32 H32B 108.3 . . ?
P1 C12 H12A 108.8 . . ?
P1 C12 H12B 108.8 . . ?
H12A C12 H12B 107.7 . . ?
C13 C12 P1 113.7(11) . . ?
C13 C12 H12A 108.8 . . ?
C13 C12 H12B 108.8 . . ?
P1 C14 H14A 108.8 . . ?
P1 C14 H14B 108.8 . . ?
H14A C14 H14B 107.6 . . ?
C15 C14 P1 114.0(14) . . ?
C15 C14 H14A 108.8 . . ?
C15 C14 H14B 108.8 . . ?
O1 C9 H9A 109.5 . . ?
O1 C9 H9B 109.5 . . ?
O1 C9 H9C 109.5 . . ?
H9A C9 H9B 109.5 . . ?
H9A C9 H9C 109.5 . . ?
H9B C9 H9C 109.5 . . ?
H35A C35 H35B 109.5 . . ?
H35A C35 H35C 109.5 . . ?
H35B C35 H35C 109.5 . . ?
C34 C35 H35A 109.5 . . ?
C34 C35 H35B 109.5 . . ?
C34 C35 H35C 109.5 . . ?
P2 C34 H34A 108.6 . . ?
P2 C34 H34B 108.6 . . ?
C35 C34 P2 114.5(10) . . ?
C35 C34 H34A 108.6 . . ?
C35 C34 H34B 108.6 . . ?
H34A C34 H34B 107.6 . . ?
O1 C6 C7 113.4(18) . . ?
C5 C6 C7 120.8(14) . . ?
C5 C6 O1 126(2) . . ?
C4 C5 H5 121.1 . . ?
C6 C5 C4 118(2) . . ?
C6 C5 H5 121.1 . . ?
C32 C33 H33A 109.5 . . ?
C32 C33 H33B 109.5 . . ?
C32 C33 H33C 109.5 . . ?
H33A C33 H33B 109.5 . . ?
H33A C33 H33C 109.5 . . ?
H33B C33 H33C 109.5 . . ?
C14 C15 H15A 109.5 . . ?
C14 C15 H15B 109.5 . . ?
C14 C15 H15C 109.5 . . ?
H15A C15 H15B 109.5 . . ?
H15A C15 H15C 109.5 . . ?
H15B C15 H15C 109.5 . . ?
C12 C13 H13A 109.5 . . ?
C12 C13 H13B 109.5 . . ?
C12 C13 H13C 109.5 . . ?
H13A C13 H13B 109.5 . . ?
H13A C13 H13C 109.5 . . ?
H13B C13 H13C 109.5 . . ?
O2 C29 H29A 109.5 . . ?
O2 C29 H29B 109.5 . . ?
O2 C29 H29C 109.5 . . ?
H29A C29 H29B 109.5 . . ?
H29A C29 H29C 109.5 . . ?
H29B C29 H29C 109.5 . . ?

loop_
_geom_bond_atom_site_label_1
_geom_bond_atom_site_label_2
_geom_bond_distance
_geom_bond_site_symmetry_2
_geom_bond_publ_flag
Au2 P2 2.267(5) . ?
Au2 C21 1.955(15) . ?
Au1 P1 2.281(5) . ?
Au1 C1 2.045(18) . ?
P1 C10 1.822(12) . ?
P1 C12 1.80(2) . ?
P1 C14 1.81(2) . ?
P2 C30 1.804(15) . ?
P2 C32 1.794(14) . ?
P2 C34 1.78(3) . ?
C23 C22 1.46(3) . ?
C23 C24 1.38(3) . ?
C23 C28 1.37(3) . ?
C21 C22 1.23(3) . ?
C26 O2 1.38(2) . ?
C26 C27 1.40(4) . ?
C26 C25 1.37(4) . ?
O2 C29 1.45(3) . ?
C1 C2 1.15(2) . ?
C2 C3 1.44(2) . ?
C27 H27 0.9300 . ?
C27 C28 1.417(16) . ?
C24 H24 0.9300 . ?
C24 C25 1.383(16) . ?
C28 H28 0.9300 . ?
C25 H25 0.9300 . ?
C7 H7 0.9300 . ?
C7 C8 1.370(17) . ?
C7 C6 1.40(3) . ?
C8 H8 0.9300 . ?
C8 C3 1.44(3) . ?
C3 C4 1.35(3) . ?
C10 H10A 0.9700 . ?
C10 H10B 0.9700 . ?
C10 C11 1.51(2) . ?
C11 H11A 0.9600 . ?
C11 H11B 0.9600 . ?
C11 H11C 0.9600 . ?
C31 H31A 0.9600 . ?
C31 H31B 0.9600 . ?
C31 H31C 0.9600 . ?
C31 C30 1.56(2) . ?
C30 H30A 0.9700 . ?
C30 H30B 0.9700 . ?
O1 C9 1.34(3) . ?
O1 C6 1.38(2) . ?
C4 H4 0.9300 . ?
C4 C5 1.405(17) . ?
C32 H32A 0.9700 . ?
C32 H32B 0.9700 . ?
C32 C33 1.49(2) . ?
C12 H12A 0.9700 . ?
C12 H12B 0.9700 . ?
C12 C13 1.49(3) . ?
C14 H14A 0.9700 . ?
C14 H14B 0.9700 . ?
C14 C15 1.541(19) . ?
C9 H9A 0.9600 . ?
C9 H9B 0.9600 . ?
C9 H9C 0.9600 . ?
C35 H35A 0.9600 . ?
C35 H35B 0.9600 . ?
C35 H35C 0.9600 . ?
C35 C34 1.55(2) . ?
C34 H34A 0.9700 . ?
C34 H34B 0.9700 . ?
C6 C5 1.35(3) . ?
C5 H5 0.9300 . ?
C33 H33A 0.9600 . ?
C33 H33B 0.9600 . ?
C33 H33C 0.9600 . ?
C15 H15A 0.9600 . ?
C15 H15B 0.9600 . ?
C15 H15C 0.9600 . ?
C13 H13A 0.9600 . ?
C13 H13B 0.9600 . ?
C13 H13C 0.9600 . ?
C29 H29A 0.9600 . ?
C29 H29B 0.9600 . ?
C29 H29C 0.9600 . ?

loop_
_geom_torsion_atom_site_label_1
_geom_torsion_atom_site_label_2
_geom_torsion_atom_site_label_3
_geom_torsion_atom_site_label_4
_geom_torsion
_geom_torsion_site_symmetry_1
_geom_torsion_site_symmetry_2
_geom_torsion_site_symmetry_3
_geom_torsion_site_symmetry_4
_geom_torsion_publ_flag
Au2 P2 C30 C31 42.2(18) . . . . ?
Au2 P2 C32 C33 -172.2(14) . . . . ?
Au2 P2 C34 C35 63.1(11) . . . . ?
Au1 P1 C10 C11 34.2(18) . . . . ?
Au1 P1 C12 C13 -60.9(11) . . . . ?
Au1 P1 C14 C15 -171.9(14) . . . . ?
C23 C24 C25 C26 -1.9(19) . . . . ?
C26 C27 C28 C23 -0.2(19) . . . . ?
C22 C23 C24 C25 178.3(13) . . . . ?
C22 C23 C28 C27 -177.3(12) . . . . ?
O2 C26 C27 C28 179.7(11) . . . . ?
O2 C26 C25 C24 -178.6(11) . . . . ?
C2 C3 C4 C5 180.0(14) . . . . ?
C27 C26 O2 C29 9(2) . . . . ?
C27 C26 C25 C24 4(2) . . . . ?
C24 C23 C28 C27 2(2) . . . . ?
C28 C23 C24 C25 -1(2) . . . . ?
C25 C26 O2 C29 -168.8(15) . . . . ?
C25 C26 C27 C28 -3(2) . . . . ?
C7 C8 C3 C2 179.1(13) . . . . ?
C7 C8 C3 C4 -4(2) . . . . ?
C7 C6 C5 C4 -3(2) . . . . ?
C8 C7 C6 O1 -179.8(13) . . . . ?
C8 C7 C6 C5 2(3) . . . . ?
C8 C3 C4 C5 3(3) . . . . ?
C3 C4 C5 C6 0(3) . . . . ?
C10 P1 C12 C13 61.7(13) . . . . ?
C10 P1 C14 C15 66.7(17) . . . . ?
C30 P2 C32 C33 63.2(19) . . . . ?
C30 P2 C34 C35 -177.5(10) . . . . ?
O1 C6 C5 C4 179.3(14) . . . . ?
C32 P2 C30 C31 170.4(16) . . . . ?
C32 P2 C34 C35 -66.4(12) . . . . ?
C12 P1 C10 C11 -90.6(16) . . . . ?
C12 P1 C14 C15 -44.5(17) . . . . ?
C14 P1 C10 C11 159.7(16) . . . . ?
C14 P1 C12 C13 170.4(11) . . . . ?
C9 O1 C6 C7 -167.2(17) . . . . ?
C9 O1 C6 C5 11(3) . . . . ?
C34 P2 C30 C31 -76.8(16) . . . . ?
C34 P2 C32 C33 -46.5(18) . . . . ?
C6 C7 C8 C3 1(2) . . . . ?

loop_
_twin_individual_id
_twin_individual_mass_fraction_refined
1 0.29(5)
2 0.71(5)
